data_8103266
loop_
_publ_author_name
'Michael Wied'
'J\"urgen Nuss'
'Wolfgang H\"onle'
'Hans Georg von Schnering'

_publ_section_title
;
 Crystal structures of tetrastrontium dibismuthide oxide, Sr4Bi2O, and
 tetrabarium dibismuthide oxide, Ba4Bi2O
;
_journal_issue 4
_journal_name_full 'Zeitschrift f\"ur Kristallographie - New Crystal Structures'
_journal_page_first 437
_journal_volume 226
_journal_year 2011
_chemical_formula_moiety 'Ba4 Bi2 O'
_chemical_formula_sum 'Ba4 Bi2 O'
_chemical_formula_weight 983.32
_chemical_name_systematic 'tetrabarium dibismutide oxide'
_space_group_IT_number 139
_symmetry_cell_setting tetragonal
_symmetry_Int_Tables_number 139
_symmetry_space_group_name_Hall '-I 4 2'
_symmetry_space_group_name_H-M 'I 4/m m m'
_atom_sites_solution_primary direct
_atom_sites_solution_secondary difmap
_audit_creation_method SHELXL-97
_cell_angle_alpha 90.00
_cell_angle_beta 90.00
_cell_angle_gamma 90.00
_cell_formula_units_Z 2
_cell_length_a 5.2662(7)
_cell_length_b 5.2662(7)
_cell_length_c 18.625(4)
_cell_measurement_reflns_used 24
_cell_measurement_temperature 298(2)
_cell_measurement_theta_max 28.0
_cell_measurement_theta_min 18.0
_cell_volume 516.52(15)
_computing_cell_refinement 'XRED (Stoe)'
_computing_data_collection 'STADI4 (Stoe)'
_computing_data_reduction 'XRED (Stoe)'
_computing_molecular_graphics 'ATOMS (Dowty, 2006) [17]'
_computing_structure_refinement 'SHELXL-97 (Sheldrick [16])'
_computing_structure_solution 'SHELXS-97 (Sheldrick [16])'
_diffrn_ambient_temperature 298(2)
_diffrn_measured_fraction_theta_full 0.996
_diffrn_measured_fraction_theta_max 0.996
_diffrn_measurement_device_type 'STADI4, Stoe'
_diffrn_measurement_method \wscan
_diffrn_radiation_monochromator graphite
_diffrn_radiation_probe x-ray
_diffrn_radiation_type MoK\a
_diffrn_radiation_wavelength 0.71073
_diffrn_reflns_av_R_equivalents 0.0472
_diffrn_reflns_av_sigmaI/netI 0.0402
_diffrn_reflns_limit_h_max 11
_diffrn_reflns_limit_h_min -6
_diffrn_reflns_limit_k_max 11
_diffrn_reflns_limit_k_min -11
_diffrn_reflns_limit_l_max 39
_diffrn_reflns_limit_l_min -39
_diffrn_reflns_number 2661
_diffrn_reflns_theta_full 49.50
_diffrn_reflns_theta_max 49.50
_diffrn_reflns_theta_min 2.19
_diffrn_source 'fine-focus sealed tube'
_diffrn_standards_decay_% 0
_diffrn_standards_interval_time 60
_diffrn_standards_number 3
_exptl_absorpt_coefficient_mu 48.878
_exptl_absorpt_correction_T_max 0.054
_exptl_absorpt_correction_T_min 0.038
_exptl_absorpt_correction_type refdelf
_exptl_absorpt_process_details SHELXA
_exptl_crystal_colour metallic-dark-black
_exptl_crystal_density_diffrn 6.322
_exptl_crystal_density_method 'not measured'
_exptl_crystal_description cube
_exptl_crystal_F_000 796
_exptl_crystal_size_max 0.08
_exptl_crystal_size_mid 0.08
_exptl_crystal_size_min 0.06
_refine_diff_density_max 6.521
_refine_diff_density_min -5.958
_refine_diff_density_rms 0.643
_refine_ls_extinction_coef 0.0017(3)
_refine_ls_extinction_expression Fc^*^=kFc[1+0.001xFc^2^\l^3^/sin(2\q)]^-1/4^
_refine_ls_extinction_method SHELXL
_refine_ls_goodness_of_fit_ref 1.027
_refine_ls_matrix_type full
_refine_ls_number_parameters 13
_refine_ls_number_reflns 835
_refine_ls_number_restraints 0
_refine_ls_restrained_S_all 1.027
_refine_ls_R_factor_all 0.0679
_refine_ls_R_factor_gt 0.0426
_refine_ls_shift/su_max 0.004
_refine_ls_shift/su_mean 0.001
_refine_ls_structure_factor_coef Fsqd
_refine_ls_weighting_details 'calc w=1/[\s^2^(Fo^2^)+(0.0713P)^2^+0.0000P] where P=(Fo^2^+2Fc^2^)/3'
_refine_ls_weighting_scheme calc
_refine_ls_wR_factor_gt 0.1004
_refine_ls_wR_factor_ref 0.1092
_reflns_number_gt 621
_reflns_number_total 835
_reflns_threshold_expression >2sigma(I)
_cod_data_source_file 710071.cff
_cod_data_source_block ba4bi2o
_cod_original_cell_volume 516.52(14)
_cod_database_code 8103266

loop_
_symmetry_equiv_pos_as_xyz
'x, y, z'
'-x, -y, z'
'-y, x, z'
'y, -x, z'
'-x, y, -z'
'x, -y, -z'
'y, x, -z'
'-y, -x, -z'
'x+1/2, y+1/2, z+1/2'
'-x+1/2, -y+1/2, z+1/2'
'-y+1/2, x+1/2, z+1/2'
'y+1/2, -x+1/2, z+1/2'
'-x+1/2, y+1/2, -z+1/2'
'x+1/2, -y+1/2, -z+1/2'
'y+1/2, x+1/2, -z+1/2'
'-y+1/2, -x+1/2, -z+1/2'
'-x, -y, -z'
'x, y, -z'
'y, -x, -z'
'-y, x, -z'
'x, -y, z'
'-x, y, z'
'-y, -x, z'
'y, x, z'
'-x+1/2, -y+1/2, -z+1/2'
'x+1/2, y+1/2, -z+1/2'
'y+1/2, -x+1/2, -z+1/2'
'-y+1/2, x+1/2, -z+1/2'
'x+1/2, -y+1/2, z+1/2'
'-x+1/2, y+1/2, z+1/2'
'-y+1/2, -x+1/2, z+1/2'
'y+1/2, x+1/2, z+1/2'

loop_
_atom_site_label
_atom_site_type_symbol
_atom_site_fract_x
_atom_site_fract_y
_atom_site_fract_z
_atom_site_U_iso_or_equiv
_atom_site_adp_type
_atom_site_occupancy
_atom_site_symmetry_multiplicity
_atom_site_calc_flag
_atom_site_refinement_flags
Bi Bi 0.0000 0.0000 0.36259(3) 0.01278(10) Uani 1 8 d S
Ba1 Ba 0.0000 0.5000 0.0000 0.01269(12) Uani 1 8 d S
Ba2 Ba 0.0000 0.0000 0.17127(5) 0.01818(15) Uani 1 8 d S
O O 0.0000 0.0000 0.0172(12) 0.019(3) Uiso 0.50 8 d SP

loop_
_atom_site_aniso_label
_atom_site_aniso_U_11
_atom_site_aniso_U_22
_atom_site_aniso_U_33
_atom_site_aniso_U_23
_atom_site_aniso_U_13
_atom_site_aniso_U_12
Bi 0.01343(13) 0.01343(13) 0.01148(12) 0.000 0.000 0.000
Ba1 0.0114(2) 0.0083(2) 0.0183(2) 0.000 0.000 0.000
Ba2 0.01643(17) 0.01643(17) 0.0217(3) 0.000 0.000 0.000

loop_
_atom_type_symbol
_atom_type_description
_atom_type_scat_dispersion_real
_atom_type_scat_dispersion_imag
_atom_type_scat_source
O O 0.0106 0.0060 'International Tables Vol C Tables 4.2.6.8 and 6.1.1.4'
Ba Ba -0.3244 2.2819 'International Tables Vol C Tables 4.2.6.8 and 6.1.1.4'
Bi Bi -4.1077 10.2566 'International Tables Vol C Tables 4.2.6.8 and 6.1.1.4'

loop_
_geom_angle_atom_site_label_1
_geom_angle_atom_site_label_2
_geom_angle_atom_site_label_3
_geom_angle
_geom_angle_site_symmetry_1
_geom_angle_site_symmetry_3
Ba2 Bi Ba1 134.185(9) . 11
Ba2 Bi Ba1 134.185(9) . 9_545
Ba1 Bi Ba1 60.937(10) 11 9_545
Ba2 Bi Ba1 134.185(8) . 9_445
Ba1 Bi Ba1 60.937(10) 11 9_445
Ba1 Bi Ba1 91.630(18) 9_545 9_445
Ba2 Bi Ba1 134.185(8) . 11_545
Ba1 Bi Ba1 91.630(18) 11 11_545
Ba1 Bi Ba1 60.937(10) 9_545 11_545
Ba1 Bi Ba1 60.937(10) 9_445 11_545
Ba2 Bi Ba2 80.389(16) . 25_445
Ba1 Bi Ba2 128.047(14) 11 25_445
Ba1 Bi Ba2 128.047(14) 9_545 25_445
Ba1 Bi Ba2 67.445(14) 9_445 25_445
Ba1 Bi Ba2 67.445(14) 11_545 25_445
Ba2 Bi Ba2 80.389(16) . 25
Ba1 Bi Ba2 67.445(14) 11 25
Ba1 Bi Ba2 67.445(14) 9_545 25
Ba1 Bi Ba2 128.047(14) 9_445 25
Ba1 Bi Ba2 128.047(14) 11_545 25
Ba2 Bi Ba2 160.78(3) 25_445 25
Ba2 Bi Ba2 80.389(16) . 25_545
Ba1 Bi Ba2 128.047(14) 11 25_545
Ba1 Bi Ba2 67.445(13) 9_545 25_545
Ba1 Bi Ba2 128.047(14) 9_445 25_545
Ba1 Bi Ba2 67.445(13) 11_545 25_545
Ba2 Bi Ba2 88.403(5) 25_445 25_545
Ba2 Bi Ba2 88.403(5) 25 25_545
Ba2 Bi Ba2 80.389(16) . 25_455
Ba1 Bi Ba2 67.445(13) 11 25_455
Ba1 Bi Ba2 128.047(14) 9_545 25_455
Ba1 Bi Ba2 67.445(13) 9_445 25_455
Ba1 Bi Ba2 128.047(14) 11_545 25_455
Ba2 Bi Ba2 88.403(5) 25_445 25_455
Ba2 Bi Ba2 88.403(5) 25 25_455
Ba2 Bi Ba2 160.78(3) 25_545 25_455
O Ba1 O 13.9(10) . 17
O Ba1 O 166.1(10) . 1_565
O Ba1 O 180.0(10) 17 1_565
O Ba1 O 180.0 . 17_565
O Ba1 O 166.1(10) 17 17_565
O Ba1 O 13.9(10) 1_565 17_565
O Ba1 Bi 94.8(3) . 9_454
O Ba1 Bi 85.2(3) 17 9_454
O Ba1 Bi 94.8(3) 1_565 9_454
O Ba1 Bi 85.2(3) 17_565 9_454
O Ba1 Bi 85.2(3) . 25
O Ba1 Bi 94.8(3) 17 25
O Ba1 Bi 85.2(3) 1_565 25
O Ba1 Bi 94.8(3) 17_565 25
Bi Ba1 Bi 180.000(11) 9_454 25
O Ba1 Bi 94.8(3) . 9_554
O Ba1 Bi 85.2(3) 17 9_554
O Ba1 Bi 94.8(3) 1_565 9_554
O Ba1 Bi 85.2(3) 17_565 9_554
Bi Ba1 Bi 91.631(18) 9_454 9_554
Bi Ba1 Bi 88.369(18) 25 9_554
O Ba1 Bi 85.2(3) . 25_455
O Ba1 Bi 94.8(3) 17 25_455
O Ba1 Bi 85.2(3) 1_565 25_455
O Ba1 Bi 94.8(3) 17_565 25_455
Bi Ba1 Bi 88.369(18) 9_454 25_455
Bi Ba1 Bi 91.631(18) 25 25_455
Bi Ba1 Bi 180.0 9_554 25_455
O Ba1 Ba1 45.42(6) . 3
O Ba1 Ba1 45.42(6) 17 3
O Ba1 Ba1 134.58(6) 1_565 3
O Ba1 Ba1 134.58(6) 17_565 3
Bi Ba1 Ba1 59.531(5) 9_454 3
Bi Ba1 Ba1 120.469(5) 25 3
Bi Ba1 Ba1 120.469(5) 9_554 3
Bi Ba1 Ba1 59.531(5) 25_455 3
O Ba1 Ba1 134.58(6) . 3_665
O Ba1 Ba1 134.58(6) 17 3_665
O Ba1 Ba1 45.42(6) 1_565 3_665
O Ba1 Ba1 45.42(6) 17_565 3_665
Bi Ba1 Ba1 120.469(5) 9_454 3_665
Bi Ba1 Ba1 59.531(5) 25 3_665
Bi Ba1 Ba1 59.531(5) 9_554 3_665
Bi Ba1 Ba1 120.469(5) 25_455 3_665
Ba1 Ba1 Ba1 180.0 3 3_665
O Ba1 Ba1 134.58(6) . 3_565
O Ba1 Ba1 134.58(6) 17 3_565
O Ba1 Ba1 45.42(6) 1_565 3_565
O Ba1 Ba1 45.42(6) 17_565 3_565
Bi Ba1 Ba1 59.531(5) 9_454 3_565
Bi Ba1 Ba1 120.469(5) 25 3_565
Bi Ba1 Ba1 120.469(5) 9_554 3_565
Bi Ba1 Ba1 59.531(5) 25_455 3_565
Ba1 Ba1 Ba1 90.0 3 3_565
Ba1 Ba1 Ba1 90.0 3_665 3_565
O Ba1 Ba1 45.42(6) . 3_655
O Ba1 Ba1 45.42(6) 17 3_655
O Ba1 Ba1 134.58(6) 1_565 3_655
O Ba1 Ba1 134.58(6) 17_565 3_655
Bi Ba1 Ba1 120.469(5) 9_454 3_655
Bi Ba1 Ba1 59.531(5) 25 3_655
Bi Ba1 Ba1 59.531(5) 9_554 3_655
Bi Ba1 Ba1 120.469(5) 25_455 3_655
Ba1 Ba1 Ba1 90.0 3 3_655
Ba1 Ba1 Ba1 90.0 3_665 3_655
Ba1 Ba1 Ba1 180.0 3_565 3_655
O Ba2 O 0.0 . 17
O Ba2 Bi 180.0 . .
O Ba2 Bi 180.0 17 .
O Ba2 Bi 80.388(16) . 25_445
O Ba2 Bi 80.388(16) 17 25_445
Bi Ba2 Bi 99.612(16) . 25_445
O Ba2 Bi 80.388(16) . 25
O Ba2 Bi 80.388(16) 17 25
Bi Ba2 Bi 99.612(16) . 25
Bi Ba2 Bi 160.78(3) 25_445 25
O Ba2 Bi 80.388(16) . 25_545
O Ba2 Bi 80.388(16) 17 25_545
Bi Ba2 Bi 99.612(16) . 25_545
Bi Ba2 Bi 88.402(5) 25_445 25_545
Bi Ba2 Bi 88.402(5) 25 25_545
O Ba2 Bi 80.388(16) . 25_455
O Ba2 Bi 80.388(16) 17 25_455
Bi Ba2 Bi 99.612(16) . 25_455
Bi Ba2 Bi 88.402(5) 25_445 25_455
Bi Ba2 Bi 88.402(5) 25 25_455
Bi Ba2 Bi 160.78(3) 25_545 25_455
O Ba2 Ba1 39.539(10) . 3
O Ba2 Ba1 39.539(10) 17 3
Bi Ba2 Ba1 140.461(10) . 3
Bi Ba2 Ba1 55.069(10) 25_445 3
Bi Ba2 Ba1 108.36(2) 25 3
Bi Ba2 Ba1 108.36(2) 25_545 3
Bi Ba2 Ba1 55.069(10) 25_455 3
O Ba2 Ba1 39.539(10) . 1_545
O Ba2 Ba1 39.539(10) 17 1_545
Bi Ba2 Ba1 140.461(10) . 1_545
Bi Ba2 Ba1 55.069(10) 25_445 1_545
Bi Ba2 Ba1 108.36(2) 25 1_545
Bi Ba2 Ba1 55.069(10) 25_545 1_545
Bi Ba2 Ba1 108.36(2) 25_455 1_545
Ba1 Ba2 Ba1 53.506(13) 3 1_545
O Ba2 Ba1 39.539(10) . .
O Ba2 Ba1 39.539(10) 17 .
Bi Ba2 Ba1 140.461(10) . .
Bi Ba2 Ba1 108.36(2) 25_445 .
Bi Ba2 Ba1 55.069(10) 25 .
Bi Ba2 Ba1 108.36(2) 25_545 .
Bi Ba2 Ba1 55.069(10) 25_455 .
Ba1 Ba2 Ba1 53.506(13) 3 .
Ba1 Ba2 Ba1 79.08(2) 1_545 .
O Ba2 Ba1 39.539(10) . 3_655
O Ba2 Ba1 39.539(10) 17 3_655
Bi Ba2 Ba1 140.461(10) . 3_655
Bi Ba2 Ba1 108.36(2) 25_445 3_655
Bi Ba2 Ba1 55.069(10) 25 3_655
Bi Ba2 Ba1 55.069(10) 25_545 3_655
Bi Ba2 Ba1 108.36(2) 25_455 3_655
Ba1 Ba2 Ba1 79.08(2) 3 3_655
Ba1 Ba2 Ba1 53.506(13) 1_545 3_655
Ba1 Ba2 Ba1 53.506(13) . 3_655
O Ba2 Ba2 128.224(19) . 25
O Ba2 Ba2 128.224(19) 17 25
Bi Ba2 Ba2 51.776(19) . 25
Bi Ba2 Ba2 151.39(3) 25_445 25
Bi Ba2 Ba2 47.836(12) 25 25
Bi Ba2 Ba2 95.930(8) 25_545 25
Bi Ba2 Ba2 95.930(8) 25_455 25
Ba1 Ba2 Ba2 146.181(11) 3 25
Ba1 Ba2 Ba2 146.181(11) 1_545 25
Ba1 Ba2 Ba2 97.096(14) . 25
Ba1 Ba2 Ba2 97.096(14) 3_655 25
O O Ba1 83.1(5) 17 3
O O Ba1 83.1(5) 17 1_545
Ba1 O Ba1 89.16(12) 3 1_545
O O Ba1 83.1(5) 17 .
Ba1 O Ba1 89.16(12) 3 .
Ba1 O Ba1 166.1(10) 1_545 .
O O Ba1 83.1(5) 17 3_655
Ba1 O Ba1 166.1(10) 3 3_655
Ba1 O Ba1 89.16(12) 1_545 3_655
Ba1 O Ba1 89.16(12) . 3_655
O O Ba2 180.0 17 .
Ba1 O Ba2 96.9(5) 3 .
Ba1 O Ba2 96.9(5) 1_545 .
Ba1 O Ba2 96.9(5) . .
Ba1 O Ba2 96.9(5) 3_655 .
O O Ba2 0.0 17 17
Ba1 O Ba2 83.1(5) 3 17
Ba1 O Ba2 83.1(5) 1_545 17
Ba1 O Ba2 83.1(5) . 17
Ba1 O Ba2 83.1(5) 3_655 17
Ba2 O Ba2 180.0 . 17

loop_
_geom_bond_atom_site_label_1
_geom_bond_atom_site_label_2
_geom_bond_distance
_geom_bond_site_symmetry_2
Bi Ba2 3.5634(12) .
Bi Ba1 3.6719(5) 11
Bi Ba1 3.6719(5) 9_545
Bi Ba1 3.6719(5) 9_445
Bi Ba1 3.6719(5) 11_545
Bi Ba2 3.7768(5) 25_445
Bi Ba2 3.7768(5) 25
Bi Ba2 3.7768(5) 25_545
Bi Ba2 3.7768(5) 25_455
Ba1 O 2.653(3) .
Ba1 O 2.653(3) 17
Ba1 O 2.653(3) 1_565
Ba1 O 2.653(3) 17_565
Ba1 Bi 3.6719(5) 9_454
Ba1 Bi 3.6719(5) 25
Ba1 Bi 3.6719(5) 9_554
Ba1 Bi 3.6719(5) 25_455
Ba1 Ba1 3.7238(5) 3
Ba1 Ba1 3.7238(5) 3_665
Ba1 Ba1 3.7238(5) 3_565
Ba1 Ba1 3.7238(5) 3_655
Ba2 O 2.87(2) .
Ba2 O 3.51(2) 17
Ba2 Bi 3.7768(5) 25_445
Ba2 Bi 3.7768(5) 25
Ba2 Bi 3.7768(5) 25_545
Ba2 Bi 3.7768(5) 25_455
Ba2 Ba1 4.1362(9) 3
Ba2 Ba1 4.1362(9) 1_545
Ba2 Ba1 4.1362(9) 3_655
Ba2 Ba2 4.7401(13) 25
O O 0.64(5) 17
O Ba1 2.653(3) 3
O Ba1 2.653(3) 1_545
O Ba1 2.653(3) 3_655
O Ba2 3.51(2) 17
